data_4068627
loop_
_publ_author_name
'Kinnibrugh, Tiffany L.'
'Salman, Seyhan'
'Getmanenko, Yulia A.'
'Coropceanu, Veaceslav'
'Porter, 3rd, William W'
'Timofeeva, Tatiana V.'
'Matzger, Adam J.'
'Br\'edas, Jean-Luc'
'Marder, Seth R.'
'Barlow, Stephen'

_publ_section_title
;
 Dipolar Second-Order Nonlinear Optical Chromophores Containing Ferrocene,
 Octamethylferrocene, and Ruthenocene Donors and Strong \p-Acceptors:
 Crystal Structures and Comparison of \p-Donor Strengths.
;
_journal_issue 5
_journal_name_full Organometallics
_journal_page_first 1350
_journal_page_last 1357
_journal_paper_doi 10.1021/om800986s
_journal_volume 28
_journal_year 2009
_chemical_formula_moiety 'C34 H34 Fe N2 O2 S'
_chemical_formula_sum 'C34 H34 Fe N2 O2 S'
_chemical_formula_weight 590.54
_chemical_name_systematic
; 
 (Z)-2-((2E,4E)-5-(2,3,4,5,1',2',3',4'-octamethylferrocen-1-yl)penta-2,4-dienylidene)-3-dicyanomethylidene-2,3-dihydrobenzothiophene-1,1-dioxide 
;
_space_group_IT_number 2
_symmetry_cell_setting triclinic
_symmetry_space_group_name_Hall '-P 1'
_symmetry_space_group_name_H-M 'P -1'
_atom_sites_solution_hydrogens geom
_atom_sites_solution_primary direct
_atom_sites_solution_secondary difmap
_audit_creation_method SHELXL-97
_cell_angle_alpha 94.158(8)
_cell_angle_beta 95.374(7)
_cell_angle_gamma 99.974(7)
_cell_formula_units_Z 2
_cell_length_a 8.772(4)
_cell_length_b 10.597(5)
_cell_length_c 16.285(8)
_cell_measurement_reflns_used 1941
_cell_measurement_temperature 173(2)
_cell_measurement_theta_max 2.23
_cell_measurement_theta_min 24.53
_cell_volume 1478.3(12)
_computing_cell_refinement 'SAINT+ ver. 6.2 (Bruker, 2001)'
_computing_data_collection 'APEX2  (Bruker, 2005)'
_computing_data_reduction 'SAINT+ ver. 6.2 (Bruker, 2001)'
_computing_molecular_graphics 'SHELXTL ver. 6.12 (Sheldrick, 2001)'
_computing_publication_material 'SHELXTL ver. 6.12 (Sheldrick, 2001)'
_computing_structure_refinement 'SHELXTL ver. 6.12 (Sheldrick, 2001)'
_computing_structure_solution 'SHELXTL ver. 6.12 (Sheldrick, 2001)'
_diffrn_ambient_temperature 173(2)
_diffrn_measured_fraction_theta_full 0.989
_diffrn_measured_fraction_theta_max 0.989
_diffrn_measurement_device_type 'Bruker SMART APEX CCD area detector'
_diffrn_measurement_method 'phi and omega scans'
_diffrn_radiation_monochromator graphite
_diffrn_radiation_source 'fine-focus sealed tube'
_diffrn_radiation_type MoK\a
_diffrn_radiation_wavelength 0.71073
_diffrn_reflns_av_R_equivalents 0.0874
_diffrn_reflns_av_sigmaI/netI 0.1965
_diffrn_reflns_limit_h_max 12
_diffrn_reflns_limit_h_min -12
_diffrn_reflns_limit_k_max 14
_diffrn_reflns_limit_k_min -14
_diffrn_reflns_limit_l_max 22
_diffrn_reflns_limit_l_min -22
_diffrn_reflns_number 16461
_diffrn_reflns_theta_full 29.50
_diffrn_reflns_theta_max 29.50
_diffrn_reflns_theta_min 2.37
_exptl_absorpt_coefficient_mu 0.614
_exptl_absorpt_correction_T_max 0.9798
_exptl_absorpt_correction_T_min 0.9679
_exptl_absorpt_correction_type multi-scan
_exptl_absorpt_process_details 'SADABS (Sheldrick, 2003)'
_exptl_crystal_colour red
_exptl_crystal_density_diffrn 1.327
_exptl_crystal_density_meas ?
_exptl_crystal_density_method 'not measured'
_exptl_crystal_description plate
_exptl_crystal_F_000 620
_exptl_crystal_size_max 0.05
_exptl_crystal_size_mid 0.04
_exptl_crystal_size_min 0.03
_refine_diff_density_max 1.393
_refine_diff_density_min -1.106
_refine_diff_density_rms 0.094
_refine_ls_extinction_method none
_refine_ls_goodness_of_fit_ref 1.003
_refine_ls_hydrogen_treatment constr
_refine_ls_matrix_type full
_refine_ls_number_parameters 369
_refine_ls_number_reflns 8149
_refine_ls_number_restraints 0
_refine_ls_restrained_S_all 1.003
_refine_ls_R_factor_all 0.1666
_refine_ls_R_factor_gt 0.0642
_refine_ls_shift/su_max 0.000
_refine_ls_shift/su_mean 0.000
_refine_ls_structure_factor_coef Fsqd
_refine_ls_weighting_details 'calc w=1/[\s^2^(Fo^2^)+(0.0168P)^2^+0.0000P] where P=(Fo^2^+2Fc^2^)/3'
_refine_ls_weighting_scheme calc
_refine_ls_wR_factor_gt 0.0924
_refine_ls_wR_factor_ref 0.1079
_reflns_number_gt 3776
_reflns_number_total 8149
_reflns_threshold_expression I&gt;2\s(I)
_cod_data_source_file om800986s_si_003.cif
_cod_data_source_block COMPOUND_5
_cod_depositor_comments
;
The following automatic conversions were performed:

'_exptl_crystal_density_meas' value 'not measured' was changed to '?'
- the value is perceived as not measured.

Automatic conversion script
Id: cif_fix_values 3008 2015-01-20 13:52:24Z robertas 
;
_cod_original_sg_symbol_H-M P-1
_cod_database_code 4068627

loop_
_symmetry_equiv_pos_as_xyz
'x, y, z'
'-x, -y, -z'

loop_
_atom_site_label
_atom_site_type_symbol
_atom_site_fract_x
_atom_site_fract_y
_atom_site_fract_z
_atom_site_U_iso_or_equiv
_atom_site_adp_type
_atom_site_occupancy
_atom_site_symmetry_multiplicity
_atom_site_calc_flag
_atom_site_refinement_flags
Fe1 Fe 0.67209(6) 0.27738(5) 0.28432(3) 0.01716(15) Uani 1 1 d .
S1 S -0.26744(11) -0.24893(10) 0.10874(6) 0.0237(2) Uani 1 1 d .
O1 O -0.2281(3) -0.1356(2) 0.06649(16) 0.0330(7) Uani 1 1 d .
C1 C -0.2628(4) -0.2124(3) 0.2169(2) 0.0202(8) Uani 1 1 d .
N1 N -0.2457(4) -0.1919(3) 0.4522(2) 0.0329(9) Uani 1 1 d .
O2 O -0.1860(3) -0.3527(2) 0.09105(15) 0.0294(7) Uani 1 1 d .
C2 C -0.4144(4) -0.2531(3) 0.2434(2) 0.0200(8) Uani 1 1 d .
N2 N -0.7165(4) -0.3323(3) 0.3736(2) 0.0366(9) Uani 1 1 d .
C3 C -0.5330(4) -0.2959(3) 0.1710(2) 0.0195(8) Uani 1 1 d .
C4 C -0.6960(4) -0.3248(3) 0.1683(2) 0.0236(9) Uani 1 1 d .
H4A H -0.7450 -0.3184 0.2177 0.028 Uiso 1 1 calc R
C5 C -0.7851(4) -0.3632(4) 0.0920(2) 0.0262(9) Uani 1 1 d .
H5A H -0.8953 -0.3829 0.0903 0.031 Uiso 1 1 calc R
C6 C -0.7180(4) -0.3733(4) 0.0193(2) 0.0291(10) Uani 1 1 d .
H6A H -0.7811 -0.4018 -0.0315 0.035 Uiso 1 1 calc R
C7 C -0.5573(4) -0.3415(4) 0.0208(2) 0.0288(10) Uani 1 1 d .
H7A H -0.5093 -0.3473 -0.0289 0.035 Uiso 1 1 calc R
C8 C -0.4692(4) -0.3016(3) 0.0948(2) 0.0210(8) Uani 1 1 d .
C9 C -0.1253(4) -0.1532(3) 0.2615(2) 0.0233(9) Uani 1 1 d .
H9A H -0.1279 -0.1355 0.3194 0.028 Uiso 1 1 calc R
C10 C 0.0196(4) -0.1158(4) 0.2309(2) 0.0270(9) Uani 1 1 d .
H10A H 0.0259 -0.1307 0.1732 0.032 Uiso 1 1 calc R
C11 C 0.1502(4) -0.0596(3) 0.2805(2) 0.0259(9) Uani 1 1 d .
H11A H 0.1420 -0.0492 0.3383 0.031 Uiso 1 1 calc R
C12 C 0.2978(4) -0.0149(3) 0.2540(2) 0.0245(9) Uani 1 1 d .
H12A H 0.3083 -0.0234 0.1964 0.029 Uiso 1 1 calc R
C13 C 0.4246(4) 0.0393(3) 0.3068(2) 0.0228(9) Uani 1 1 d .
H13A H 0.4073 0.0471 0.3636 0.027 Uiso 1 1 calc R
C14 C 0.5793(4) 0.0862(3) 0.2903(2) 0.0213(9) Uani 1 1 d .
C15 C 0.7067(4) 0.1305(3) 0.3542(2) 0.0227(9) Uani 1 1 d .
C16 C 0.8433(4) 0.1716(3) 0.3149(2) 0.0221(9) Uani 1 1 d .
C17 C 0.7989(4) 0.1559(3) 0.2262(2) 0.0204(9) Uani 1 1 d .
C18 C 0.6392(4) 0.1076(3) 0.2109(2) 0.0197(8) Uani 1 1 d .
C19 C 0.5545(4) 0.4024(3) 0.3432(2) 0.0213(9) Uani 1 1 d .
C20 C 0.7193(4) 0.4514(3) 0.3556(2) 0.0201(9) Uani 1 1 d .
C21 C 0.7733(4) 0.4669(3) 0.2778(2) 0.0197(9) Uani 1 1 d .
C22 C 0.6434(4) 0.4293(3) 0.2162(2) 0.0198(8) Uani 1 1 d .
H22A H 0.6468 0.4302 0.1550 0.024 Uiso 1 1 calc R
C23 C 0.5081(4) 0.3894(3) 0.2564(2) 0.0213(9) Uani 1 1 d .
C24 C -0.4466(4) -0.2560(3) 0.3240(2) 0.0206(8) Uani 1 1 d .
C25 C -0.3318(4) -0.2211(4) 0.3937(2) 0.0254(9) Uani 1 1 d .
C26 C -0.5985(5) -0.2996(4) 0.3489(2) 0.0260(9) Uani 1 1 d .
C27 C 0.7018(4) 0.1274(4) 0.4464(2) 0.0325(10) Uani 1 1 d .
H27A H 0.7284 0.0464 0.4634 0.049 Uiso 1 1 calc R
H27B H 0.5969 0.1339 0.4602 0.049 Uiso 1 1 calc R
H27C H 0.7769 0.1998 0.4754 0.049 Uiso 1 1 calc R
C28 C 1.0044(4) 0.2196(4) 0.3585(2) 0.0327(11) Uani 1 1 d .
H28A H 1.0525 0.1461 0.3728 0.049 Uiso 1 1 calc R
H28B H 0.9978 0.2734 0.4091 0.049 Uiso 1 1 calc R
H28C H 1.0678 0.2704 0.3219 0.049 Uiso 1 1 calc R
C29 C 0.9113(4) 0.1875(4) 0.1635(2) 0.0309(10) Uani 1 1 d .
H29A H 0.9479 0.1094 0.1442 0.046 Uiso 1 1 calc R
H29B H 1.0003 0.2519 0.1890 0.046 Uiso 1 1 calc R
H29C H 0.8592 0.2219 0.1165 0.046 Uiso 1 1 calc R
C30 C 0.5487(4) 0.0767(4) 0.1263(2) 0.0271(9) Uani 1 1 d .
H30A H 0.5255 -0.0167 0.1129 0.041 Uiso 1 1 calc R
H30B H 0.6107 0.1169 0.0850 0.041 Uiso 1 1 calc R
H30C H 0.4512 0.1100 0.1262 0.041 Uiso 1 1 calc R
C31 C 0.4478(4) 0.3744(4) 0.4096(2) 0.0300(10) Uani 1 1 d .
H31A H 0.3979 0.4487 0.4214 0.045 Uiso 1 1 calc R
H31B H 0.5083 0.3577 0.4600 0.045 Uiso 1 1 calc R
H31C H 0.3678 0.2988 0.3905 0.045 Uiso 1 1 calc R
C32 C 0.8173(4) 0.4851(4) 0.4383(2) 0.0301(10) Uani 1 1 d .
H32A H 0.8062 0.5709 0.4610 0.045 Uiso 1 1 calc R
H32B H 0.9267 0.4846 0.4309 0.045 Uiso 1 1 calc R
H32C H 0.7823 0.4217 0.4766 0.045 Uiso 1 1 calc R
C33 C 0.9371(4) 0.5168(4) 0.2609(2) 0.0274(10) Uani 1 1 d .
H33A H 0.9546 0.6109 0.2634 0.041 Uiso 1 1 calc R
H33B H 0.9536 0.4819 0.2057 0.041 Uiso 1 1 calc R
H33C H 1.0102 0.4901 0.3025 0.041 Uiso 1 1 calc R
C34 C 0.3446(4) 0.3441(4) 0.2152(2) 0.0271(10) Uani 1 1 d .
H34A H 0.2810 0.4092 0.2275 0.041 Uiso 1 1 calc R
H34B H 0.2997 0.2631 0.2362 0.041 Uiso 1 1 calc R
H34C H 0.3467 0.3307 0.1552 0.041 Uiso 1 1 calc R

loop_
_atom_site_aniso_label
_atom_site_aniso_U_11
_atom_site_aniso_U_22
_atom_site_aniso_U_33
_atom_site_aniso_U_23
_atom_site_aniso_U_13
_atom_site_aniso_U_12
Fe1 0.0143(3) 0.0171(3) 0.0199(3) 0.0031(2) 0.0010(2) 0.0021(2)
S1 0.0193(5) 0.0262(6) 0.0265(6) 0.0061(5) 0.0063(4) 0.0027(4)
O1 0.0305(16) 0.0321(17) 0.0382(17) 0.0183(14) 0.0104(13) 0.0012(13)
C1 0.020(2) 0.022(2) 0.019(2) 0.0044(17) -0.0004(16) 0.0047(17)
N1 0.034(2) 0.030(2) 0.031(2) 0.0080(17) -0.0004(17) -0.0038(17)
O2 0.0209(15) 0.0359(17) 0.0338(16) 0.0008(13) 0.0098(12) 0.0091(13)
C2 0.021(2) 0.013(2) 0.027(2) 0.0073(17) 0.0011(17) 0.0045(16)
N2 0.029(2) 0.053(3) 0.027(2) 0.0125(18) 0.0073(17) 0.0007(18)
C3 0.022(2) 0.015(2) 0.022(2) 0.0038(16) -0.0001(17) 0.0047(16)
C4 0.021(2) 0.023(2) 0.026(2) 0.0034(18) 0.0035(17) 0.0025(17)
C5 0.018(2) 0.029(2) 0.032(2) 0.0041(19) 0.0033(18) 0.0044(18)
C6 0.022(2) 0.038(3) 0.026(2) -0.0035(19) -0.0024(18) 0.0053(19)
C7 0.026(2) 0.038(3) 0.023(2) 0.0048(19) 0.0057(18) 0.006(2)
C8 0.019(2) 0.019(2) 0.025(2) 0.0027(17) 0.0037(17) 0.0018(16)
C9 0.023(2) 0.021(2) 0.028(2) 0.0069(18) 0.0058(18) 0.0073(18)
C10 0.022(2) 0.026(2) 0.032(2) 0.0001(19) 0.0052(19) 0.0032(18)
C11 0.026(2) 0.020(2) 0.033(2) 0.0057(18) 0.0038(19) 0.0035(18)
C12 0.020(2) 0.027(2) 0.027(2) 0.0033(18) 0.0034(18) 0.0041(17)
C13 0.028(2) 0.017(2) 0.024(2) 0.0040(17) 0.0027(18) 0.0037(18)
C14 0.015(2) 0.015(2) 0.034(2) 0.0054(18) 0.0006(18) 0.0032(16)
C15 0.022(2) 0.019(2) 0.027(2) 0.0033(18) 0.0039(18) 0.0028(17)
C16 0.018(2) 0.017(2) 0.032(2) 0.0033(18) -0.0021(18) 0.0088(17)
C17 0.021(2) 0.014(2) 0.031(2) 0.0071(17) 0.0139(18) 0.0074(17)
C18 0.021(2) 0.015(2) 0.024(2) 0.0017(17) -0.0004(17) 0.0055(16)
C19 0.018(2) 0.022(2) 0.025(2) 0.0051(18) 0.0010(17) 0.0066(17)
C20 0.018(2) 0.019(2) 0.024(2) 0.0049(17) -0.0002(17) 0.0040(16)
C21 0.014(2) 0.015(2) 0.028(2) 0.0073(17) -0.0008(17) -0.0017(16)
C22 0.020(2) 0.020(2) 0.020(2) 0.0071(17) 0.0044(17) 0.0030(17)
C23 0.021(2) 0.018(2) 0.026(2) 0.0031(18) -0.0014(18) 0.0078(17)
C24 0.019(2) 0.021(2) 0.020(2) 0.0034(17) -0.0022(17) 0.0015(17)
C25 0.026(2) 0.030(2) 0.021(2) 0.0099(19) 0.0047(19) 0.0017(19)
C26 0.032(2) 0.031(2) 0.015(2) 0.0046(18) 0.0004(18) 0.0042(19)
C27 0.032(2) 0.034(3) 0.031(2) 0.008(2) 0.0016(19) 0.003(2)
C28 0.020(2) 0.036(3) 0.041(3) -0.003(2) -0.010(2) 0.013(2)
C29 0.022(2) 0.036(3) 0.036(3) -0.001(2) 0.0108(19) 0.0081(19)
C30 0.031(2) 0.024(2) 0.025(2) 0.0029(18) 0.0046(18) 0.0026(18)
C31 0.032(2) 0.033(3) 0.026(2) 0.004(2) 0.0070(19) 0.006(2)
C32 0.029(2) 0.032(3) 0.028(2) -0.0038(19) -0.0016(19) 0.0070(19)
C33 0.014(2) 0.031(2) 0.035(2) 0.007(2) 0.0018(18) -0.0015(18)
C34 0.017(2) 0.029(2) 0.034(2) 0.0035(19) -0.0008(18) 0.0013(18)

loop_
_atom_type_symbol
_atom_type_description
_atom_type_scat_dispersion_real
_atom_type_scat_dispersion_imag
_atom_type_scat_source
C C 0.0033 0.0016 'International Tables Vol C Tables 4.2.6.8 and 6.1.1.4'
H H 0.0000 0.0000 'International Tables Vol C Tables 4.2.6.8 and 6.1.1.4'
N N 0.0061 0.0033 'International Tables Vol C Tables 4.2.6.8 and 6.1.1.4'
O O 0.0106 0.0060 'International Tables Vol C Tables 4.2.6.8 and 6.1.1.4'
S S 0.1246 0.1234 'International Tables Vol C Tables 4.2.6.8 and 6.1.1.4'
Fe Fe 0.3463 0.8444 'International Tables Vol C Tables 4.2.6.8 and 6.1.1.4'

loop_
_geom_angle_atom_site_label_1
_geom_angle_atom_site_label_2
_geom_angle_atom_site_label_3
_geom_angle
C15 Fe1 C18 69.74(15)
C15 Fe1 C19 111.72(15)
C18 Fe1 C19 142.56(15)
C15 Fe1 C22 178.11(16)
C18 Fe1 C22 111.69(15)
C19 Fe1 C22 67.98(14)
C15 Fe1 C23 140.38(15)
C18 Fe1 C23 113.73(14)
C19 Fe1 C23 40.53(13)
C22 Fe1 C23 40.51(13)
C15 Fe1 C14 41.17(14)
C18 Fe1 C14 41.61(14)
C19 Fe1 C14 113.85(15)
C22 Fe1 C14 140.71(15)
C23 Fe1 C14 113.80(15)
C15 Fe1 C20 110.98(15)
C18 Fe1 C20 176.26(16)
C19 Fe1 C20 40.95(13)
C22 Fe1 C20 67.51(14)
C23 Fe1 C20 68.23(14)
C14 Fe1 C20 141.17(15)
C15 Fe1 C21 137.62(15)
C18 Fe1 C21 137.30(15)
C19 Fe1 C21 68.15(14)
C22 Fe1 C21 40.49(13)
C23 Fe1 C21 68.30(14)
C14 Fe1 C21 177.78(15)
C20 Fe1 C21 39.80(13)
C15 Fe1 C16 40.63(14)
C18 Fe1 C16 68.57(14)
C19 Fe1 C16 138.01(15)
C22 Fe1 C16 138.38(15)
C23 Fe1 C16 177.56(16)
C14 Fe1 C16 68.39(14)
C20 Fe1 C16 109.43(15)
C21 Fe1 C16 109.53(15)
C15 Fe1 C17 68.66(14)
C18 Fe1 C17 39.64(13)
C19 Fe1 C17 177.80(16)
C22 Fe1 C17 111.56(14)
C23 Fe1 C17 140.40(15)
C14 Fe1 C17 67.94(14)
C20 Fe1 C17 136.86(15)
C21 Fe1 C17 110.04(14)
C16 Fe1 C17 40.95(13)
O1 S1 O2 116.93(16)
O1 S1 C8 109.52(16)
O2 S1 C8 111.34(17)
O1 S1 C1 112.04(17)
O2 S1 C1 111.01(16)
C8 S1 C1 93.59(17)
C9 C1 C2 130.4(3)
C9 C1 S1 119.1(3)
C2 C1 S1 110.4(3)
C24 C2 C1 125.4(3)
C24 C2 C3 123.7(3)
C1 C2 C3 110.9(3)
C4 C3 C8 117.1(3)
C4 C3 C2 129.3(3)
C8 C3 C2 113.5(3)
C5 C4 C3 119.1(3)
C5 C4 H4A 120.4
C3 C4 H4A 120.4
C6 C5 C4 122.0(3)
C6 C5 H5A 119.0
C4 C5 H5A 119.0
C5 C6 C7 119.5(4)
C5 C6 H6A 120.3
C7 C6 H6A 120.3
C8 C7 C6 119.1(3)
C8 C7 H7A 120.4
C6 C7 H7A 120.4
C7 C8 C3 123.1(3)
C7 C8 S1 125.9(3)
C3 C8 S1 111.0(3)
C1 C9 C10 127.1(4)
C1 C9 H9A 116.4
C10 C9 H9A 116.4
C11 C10 C9 122.7(4)
C11 C10 H10A 118.7
C9 C10 H10A 118.7
C10 C11 C12 125.8(4)
C10 C11 H11A 117.1
C12 C11 H11A 117.1
C13 C12 C11 123.1(4)
C13 C12 H12A 118.5
C11 C12 H12A 118.5
C12 C13 C14 129.8(4)
C12 C13 H13A 115.1
C14 C13 H13A 115.1
C13 C14 C15 123.5(3)
C13 C14 C18 129.0(3)
C15 C14 C18 107.3(3)
C13 C14 Fe1 124.7(3)
C15 C14 Fe1 68.7(2)
C18 C14 Fe1 68.7(2)
C16 C15 C14 108.0(3)
C16 C15 C27 125.0(3)
C14 C15 C27 126.9(3)
C16 C15 Fe1 70.8(2)
C14 C15 Fe1 70.2(2)
C27 C15 Fe1 127.4(3)
C15 C16 C17 107.6(3)
C15 C16 C28 125.7(3)
C17 C16 C28 126.7(3)
C15 C16 Fe1 68.6(2)
C17 C16 Fe1 69.74(19)
C28 C16 Fe1 128.1(3)
C18 C17 C16 109.0(3)
C18 C17 C29 127.3(3)
C16 C17 C29 123.7(3)
C18 C17 Fe1 69.14(19)
C16 C17 Fe1 69.31(19)
C29 C17 Fe1 127.8(3)
C17 C18 C14 107.9(3)
C17 C18 C30 125.3(3)
C14 C18 C30 126.7(3)
C17 C18 Fe1 71.2(2)
C14 C18 Fe1 69.7(2)
C30 C18 Fe1 127.2(2)
C23 C19 C20 107.6(3)
C23 C19 C31 125.7(3)
C20 C19 C31 126.7(3)
C23 C19 Fe1 69.9(2)
C20 C19 Fe1 69.9(2)
C31 C19 Fe1 127.3(3)
C21 C20 C19 108.4(3)
C21 C20 C32 125.6(3)
C19 C20 C32 126.0(3)
C21 C20 Fe1 70.2(2)
C19 C20 Fe1 69.1(2)
C32 C20 Fe1 128.0(3)
C20 C21 C22 107.9(3)
C20 C21 C33 126.9(3)
C22 C21 C33 125.2(3)
C20 C21 Fe1 70.0(2)
C22 C21 Fe1 69.46(19)
C33 C21 Fe1 127.0(3)
C23 C22 C21 108.5(3)
C23 C22 Fe1 69.7(2)
C21 C22 Fe1 70.0(2)
C23 C22 H22A 125.7
C21 C22 H22A 125.7
Fe1 C22 H22A 125.7
C19 C23 C22 107.6(3)
C19 C23 C34 125.9(3)
C22 C23 C34 126.5(3)
C19 C23 Fe1 69.6(2)
C22 C23 Fe1 69.7(2)
C34 C23 Fe1 127.0(3)
C2 C24 C25 123.9(3)
C2 C24 C26 124.3(3)
C25 C24 C26 111.7(3)
N1 C25 C24 176.4(4)
N2 C26 C24 175.9(4)
C15 C27 H27A 109.5
C15 C27 H27B 109.5
H27A C27 H27B 109.5
C15 C27 H27C 109.5
H27A C27 H27C 109.5
H27B C27 H27C 109.5
C16 C28 H28A 109.5
C16 C28 H28B 109.5
H28A C28 H28B 109.5
C16 C28 H28C 109.5
H28A C28 H28C 109.5
H28B C28 H28C 109.5
C17 C29 H29A 109.5
C17 C29 H29B 109.5
H29A C29 H29B 109.5
C17 C29 H29C 109.5
H29A C29 H29C 109.5
H29B C29 H29C 109.5
C18 C30 H30A 109.5
C18 C30 H30B 109.5
H30A C30 H30B 109.5
C18 C30 H30C 109.5
H30A C30 H30C 109.5
H30B C30 H30C 109.5
C19 C31 H31A 109.5
C19 C31 H31B 109.5
H31A C31 H31B 109.5
C19 C31 H31C 109.5
H31A C31 H31C 109.5
H31B C31 H31C 109.5
C20 C32 H32A 109.5
C20 C32 H32B 109.5
H32A C32 H32B 109.5
C20 C32 H32C 109.5
H32A C32 H32C 109.5
H32B C32 H32C 109.5
C21 C33 H33A 109.5
C21 C33 H33B 109.5
H33A C33 H33B 109.5
C21 C33 H33C 109.5
H33A C33 H33C 109.5
H33B C33 H33C 109.5
C23 C34 H34A 109.5
C23 C34 H34B 109.5
H34A C34 H34B 109.5
C23 C34 H34C 109.5
H34A C34 H34C 109.5
H34B C34 H34C 109.5

loop_
_geom_bond_atom_site_label_1
_geom_bond_atom_site_label_2
_geom_bond_distance
Fe1 C15 2.041(4)
Fe1 C18 2.048(4)
Fe1 C19 2.053(4)
Fe1 C22 2.057(4)
Fe1 C23 2.057(3)
Fe1 C14 2.062(4)
Fe1 C20 2.063(4)
Fe1 C21 2.065(4)
Fe1 C16 2.070(3)
Fe1 C17 2.075(3)
S1 O1 1.434(3)
S1 O2 1.438(2)
S1 C8 1.749(4)
S1 C1 1.772(4)
C1 C9 1.372(5)
C1 C2 1.440(5)
N1 C25 1.146(4)
C2 C24 1.371(5)
C2 C3 1.485(5)
N2 C26 1.152(4)
C3 C4 1.405(5)
C3 C8 1.410(5)
C4 C5 1.398(5)
C4 H4A 0.9500
C5 C6 1.376(5)
C5 H5A 0.9500
C6 C7 1.389(5)
C6 H6A 0.9500
C7 C8 1.366(5)
C7 H7A 0.9500
C9 C10 1.412(5)
C9 H9A 0.9500
C10 C11 1.357(5)
C10 H10A 0.9500
C11 C12 1.418(5)
C11 H11A 0.9500
C12 C13 1.355(5)
C12 H12A 0.9500
C13 C14 1.419(5)
C13 H13A 0.9500
C14 C15 1.443(5)
C14 C18 1.460(5)
C15 C16 1.427(5)
C15 C27 1.509(5)
C16 C17 1.450(5)
C16 C28 1.507(5)
C17 C18 1.398(5)
C17 C29 1.500(5)
C18 C30 1.507(5)
C19 C23 1.424(5)
C19 C20 1.440(5)
C19 C31 1.507(5)
C20 C21 1.405(5)
C20 C32 1.512(5)
C21 C22 1.426(5)
C21 C33 1.501(5)
C22 C23 1.425(5)
C22 H22A 1.0000
C23 C34 1.507(5)
C24 C25 1.426(5)
C24 C26 1.438(5)
C27 H27A 0.9800
C27 H27B 0.9800
C27 H27C 0.9800
C28 H28A 0.9800
C28 H28B 0.9800
C28 H28C 0.9800
C29 H29A 0.9800
C29 H29B 0.9800
C29 H29C 0.9800
C30 H30A 0.9800
C30 H30B 0.9800
C30 H30C 0.9800
C31 H31A 0.9800
C31 H31B 0.9800
C31 H31C 0.9800
C32 H32A 0.9800
C32 H32B 0.9800
C32 H32C 0.9800
C33 H33A 0.9800
C33 H33B 0.9800
C33 H33C 0.9800
C34 H34A 0.9800
C34 H34B 0.9800
C34 H34C 0.9800
